data_1540468
loop_
_publ_author_name
'Xue, peng chong'
'Wang, Panpan'
'Chen, Peng'
'Yao, Boqi'
'Gong, Peng'
'sun, Jiabao'
'zhang, Zhenqi'
'Lu, Ran'

_publ_section_title
;
 Bright persistent luminescence from pure organic molecules through
 moderate intermolecular heavy atom effect
;
_journal_name_full 'Chem. Sci.'
_journal_paper_doi 10.1039/C5SC03739E
_journal_year 2015
_chemical_formula_sum 'C20 H16 Br N O'
_chemical_formula_weight 366.24
_chemical_name_systematic
; 
 ? 
;
_space_group_IT_number 19
_symmetry_cell_setting orthorhombic
_symmetry_space_group_name_Hall 'P 2ac 2ab'
_symmetry_space_group_name_H-M 'P 21 21 21'
_atom_sites_solution_hydrogens geom
_atom_sites_solution_primary direct
_atom_sites_solution_secondary difmap
_audit_block_doi 10.5517/cc1jpyx2
_audit_creation_method SHELXL-97
_audit_update_record
;
2015-08-31 deposited with the CCDC.
2015-11-02 downloaded from the CCDC.
;
_cell_angle_alpha 90.00
_cell_angle_beta 90.00
_cell_angle_gamma 90.00
_cell_formula_units_Z 4
_cell_length_a 5.6160(8)
_cell_length_b 13.1439(19)
_cell_length_c 22.937(2)
_cell_measurement_reflns_used 562
_cell_measurement_temperature 293(2)
_cell_measurement_theta_max 20.28
_cell_measurement_theta_min 4.07
_cell_volume 1693.1(4)
_computing_cell_refinement 'CrysAlis PRO (Agilent, 2011)'
_computing_data_collection 'CrysAlis PRO (Agilent, 2011)'
_computing_data_reduction 'CrysAlis PRO (Agilent, 2011)'
_computing_molecular_graphics 'Bruker SHELXTL'
_computing_publication_material 'Bruker SHELXTL'
_computing_structure_refinement 'SHELXL-97 (Sheldrick, 1997)'
_computing_structure_solution 'SHELXS-97 (Sheldrick, 1990)'
_diffrn_ambient_temperature 293(2)
_diffrn_measured_fraction_theta_full 0.987
_diffrn_measured_fraction_theta_max 0.987
_diffrn_measurement_device_type 'Xcalibur, Eos'
_diffrn_measurement_method 'phi and omega scans'
_diffrn_radiation_monochromator graphite
_diffrn_radiation_source 'fine-focus sealed tube'
_diffrn_radiation_type MoK\a
_diffrn_radiation_wavelength 0.71073
_diffrn_reflns_av_R_equivalents 0.0231
_diffrn_reflns_av_sigmaI/netI 0.0605
_diffrn_reflns_limit_h_max 3
_diffrn_reflns_limit_h_min -6
_diffrn_reflns_limit_k_max 14
_diffrn_reflns_limit_k_min -5
_diffrn_reflns_limit_l_max 25
_diffrn_reflns_limit_l_min -25
_diffrn_reflns_number 2926
_diffrn_reflns_theta_full 23.26
_diffrn_reflns_theta_max 23.26
_diffrn_reflns_theta_min 3.57
_exptl_absorpt_coefficient_mu 2.432
_exptl_absorpt_correction_T_max 0.649
_exptl_absorpt_correction_T_min 0.588
_exptl_absorpt_correction_type multi-scan
_exptl_crystal_colour colorless
_exptl_crystal_density_diffrn 1.472
_exptl_crystal_density_method 'not measured'
_exptl_crystal_description rodlike
_exptl_crystal_F_000 780
_exptl_crystal_size_max 0.15
_exptl_crystal_size_mid 0.14
_exptl_crystal_size_min 0.12
_refine_diff_density_max 0.562
_refine_diff_density_min -0.259
_refine_diff_density_rms 0.050
_refine_ls_abs_structure_details 'Flack H D (1983), Acta Cryst. A39, 876-881'
_refine_ls_abs_structure_Flack 0.02(3)
_refine_ls_extinction_coef 0.0072(17)
_refine_ls_extinction_expression Fc^*^=kFc[1+0.001xFc^2^\l^3^/sin(2\q)]^-1/4^
_refine_ls_extinction_method SHELXL
_refine_ls_goodness_of_fit_ref 1.098
_refine_ls_hydrogen_treatment mixed
_refine_ls_matrix_type full
_refine_ls_number_parameters 209
_refine_ls_number_reflns 2246
_refine_ls_number_restraints 0
_refine_ls_restrained_S_all 1.098
_refine_ls_R_factor_all 0.1018
_refine_ls_R_factor_gt 0.0634
_refine_ls_shift/su_max 0.000
_refine_ls_shift/su_mean 0.000
_refine_ls_structure_factor_coef Fsqd
_refine_ls_weighting_details 'calc w=1/[\s^2^(Fo^2^)+(0.0581P)^2^+0.5684P] where P=(Fo^2^+2Fc^2^)/3'
_refine_ls_weighting_scheme calc
_refine_ls_wR_factor_gt 0.1317
_refine_ls_wR_factor_ref 0.1615
_reflns_number_gt 1525
_reflns_number_total 2246
_reflns_threshold_expression >2sigma(I)
_cod_data_source_file c5sc03739e4.cif
_cod_data_source_block e
_cod_original_sg_symbol_H-M P2(1)2(1)2(1)
_cod_database_code 1540468

loop_
_symmetry_equiv_pos_as_xyz
'x, y, z'
'-x+1/2, -y, z+1/2'
'-x, y+1/2, -z+1/2'
'x+1/2, -y+1/2, -z'

loop_
_atom_site_label
_atom_site_type_symbol
_atom_site_fract_x
_atom_site_fract_y
_atom_site_fract_z
_atom_site_U_iso_or_equiv
_atom_site_adp_type
_atom_site_occupancy
_atom_site_symmetry_multiplicity
_atom_site_calc_flag
_atom_site_refinement_flags
Br1 Br 0.1826(3) 0.49989(10) -0.04517(4) 0.1485(7) Uani 1 1 d .
O1 O 0.4110(9) 0.2162(4) 0.1514(2) 0.0732(14) Uani 1 1 d .
N1 N 0.4437(10) 0.1068(5) 0.2584(3) 0.0667(17) Uani 1 1 d .
C1 C -0.0593(17) -0.0551(8) 0.2847(6) 0.102(3) Uani 1 1 d .
H1 H -0.1624 -0.0679 0.3156 0.122 Uiso 1 1 calc R
C2 C -0.082(2) -0.1072(8) 0.2339(7) 0.110(4) Uani 1 1 d .
H2 H -0.1988 -0.1569 0.2305 0.132 Uiso 1 1 calc R
C3 C 0.065(2) -0.0880(8) 0.1879(6) 0.108(3) Uani 1 1 d .
H3 H 0.0394 -0.1225 0.1531 0.130 Uiso 1 1 calc R
C4 C 0.2491(18) -0.0189(7) 0.1912(4) 0.090(3) Uani 1 1 d .
H4 H 0.3506 -0.0081 0.1597 0.108 Uiso 1 1 calc R
C5 C 0.2777(13) 0.0339(5) 0.2432(3) 0.0643(19) Uani 1 1 d .
C6 C 0.1235(15) 0.0194(6) 0.2904(3) 0.072(2) Uani 1 1 d .
C7 C 0.3965(15) 0.1380(6) 0.3140(4) 0.071(2) Uani 1 1 d .
C8 C 0.5200(18) 0.2105(7) 0.3471(4) 0.093(3) Uani 1 1 d .
H8 H 0.6533 0.2441 0.3326 0.111 Uiso 1 1 calc R
C9 C 0.432(3) 0.2293(9) 0.4026(6) 0.125(4) Uani 1 1 d .
H9 H 0.5116 0.2752 0.4266 0.150 Uiso 1 1 calc R
C10 C 0.232(3) 0.1822(10) 0.4228(5) 0.128(5) Uani 1 1 d .
H10 H 0.1773 0.1984 0.4599 0.153 Uiso 1 1 calc R
C11 C 0.111(2) 0.1132(9) 0.3912(4) 0.109(3) Uani 1 1 d .
H11 H -0.0261 0.0829 0.4057 0.130 Uiso 1 1 calc R
C12 C 0.1982(15) 0.0883(6) 0.3355(3) 0.070(2) Uani 1 1 d .
C13 C 0.6455(15) 0.1371(6) 0.2235(4) 0.082(2) Uani 1 1 d .
H13A H 0.6840 0.0826 0.1967 0.098 Uiso 1 1 calc R
H13B H 0.7817 0.1469 0.2489 0.098 Uiso 1 1 calc R
C14 C 0.6040(13) 0.2343(6) 0.1889(3) 0.075(2) Uani 1 1 d .
H14A H 0.5682 0.2903 0.2150 0.090 Uiso 1 1 calc R
H14B H 0.7451 0.2516 0.1666 0.090 Uiso 1 1 calc R
C15 C 0.1684(14) 0.2672(6) 0.0755(3) 0.068(2) Uani 1 1 d .
H15 H 0.0722 0.2117 0.0843 0.082 Uiso 1 1 calc R
C16 C 0.1136(15) 0.3302(7) 0.0301(3) 0.083(2) Uani 1 1 d .
H16 H -0.0198 0.3168 0.0073 0.099 Uiso 1 1 calc R
C17 C 0.2526(17) 0.4128(7) 0.0177(3) 0.081(3) Uani 1 1 d .
C18 C 0.4510(17) 0.4321(6) 0.0507(4) 0.083(2) Uani 1 1 d .
H18 H 0.5474 0.4874 0.0418 0.099 Uiso 1 1 calc R
C19 C 0.5089(14) 0.3698(6) 0.0972(3) 0.070(2) Uani 1 1 d .
H19 H 0.6408 0.3839 0.1203 0.084 Uiso 1 1 calc R
C20 C 0.3699(14) 0.2877(6) 0.1084(3) 0.0597(18) Uani 1 1 d .

loop_
_atom_site_aniso_label
_atom_site_aniso_U_11
_atom_site_aniso_U_22
_atom_site_aniso_U_33
_atom_site_aniso_U_23
_atom_site_aniso_U_13
_atom_site_aniso_U_12
Br1 0.2015(14) 0.1443(11) 0.0998(8) 0.0356(8) -0.0479(8) 0.0233(11)
O1 0.072(3) 0.071(3) 0.076(3) 0.007(3) -0.009(3) -0.016(3)
N1 0.058(4) 0.068(4) 0.074(4) 0.014(3) 0.003(3) -0.002(3)
C1 0.072(6) 0.083(7) 0.150(10) 0.055(7) 0.003(6) -0.004(6)
C2 0.097(8) 0.067(6) 0.167(11) 0.017(8) -0.036(9) -0.004(6)
C3 0.122(9) 0.078(7) 0.125(9) -0.002(7) -0.040(8) 0.020(7)
C4 0.107(7) 0.071(6) 0.093(6) -0.011(5) -0.015(5) 0.014(6)
C5 0.065(4) 0.051(4) 0.077(5) 0.012(4) -0.008(4) 0.012(4)
C6 0.073(5) 0.064(5) 0.078(5) 0.030(4) -0.004(4) 0.011(5)
C7 0.071(5) 0.065(5) 0.079(6) 0.014(5) -0.008(5) 0.017(5)
C8 0.113(7) 0.076(6) 0.089(6) -0.003(6) -0.035(6) 0.015(6)
C9 0.179(13) 0.082(8) 0.114(11) -0.005(7) -0.047(10) 0.038(9)
C10 0.205(16) 0.115(10) 0.063(6) -0.009(7) -0.005(9) 0.056(10)
C11 0.115(8) 0.132(9) 0.080(6) 0.030(7) 0.016(7) 0.043(8)
C12 0.080(6) 0.067(5) 0.064(5) 0.018(4) -0.004(5) 0.024(5)
C13 0.067(5) 0.085(6) 0.094(5) 0.029(5) 0.004(5) 0.003(5)
C14 0.062(5) 0.082(6) 0.081(5) 0.021(5) 0.002(5) -0.013(4)
C15 0.066(5) 0.080(5) 0.059(4) -0.011(4) -0.005(4) -0.010(5)
C16 0.075(6) 0.102(7) 0.071(5) -0.021(5) -0.014(5) -0.002(6)
C17 0.089(6) 0.092(6) 0.063(5) -0.001(5) -0.011(5) 0.019(6)
C18 0.106(7) 0.065(5) 0.077(5) 0.009(5) -0.010(5) -0.003(5)
C19 0.070(5) 0.072(5) 0.067(5) 0.003(4) -0.018(4) -0.001(5)
C20 0.067(5) 0.059(5) 0.054(4) -0.005(4) 0.004(4) 0.007(4)

loop_
_atom_type_symbol
_atom_type_description
_atom_type_scat_dispersion_real
_atom_type_scat_dispersion_imag
_atom_type_scat_source
C C 0.0033 0.0016 'International Tables Vol C Tables 4.2.6.8 and 6.1.1.4'
H H 0.0000 0.0000 'International Tables Vol C Tables 4.2.6.8 and 6.1.1.4'
N N 0.0061 0.0033 'International Tables Vol C Tables 4.2.6.8 and 6.1.1.4'
O O 0.0106 0.0060 'International Tables Vol C Tables 4.2.6.8 and 6.1.1.4'
Br Br -0.2901 2.4595 'International Tables Vol C Tables 4.2.6.8 and 6.1.1.4'

loop_
_geom_angle_atom_site_label_1
_geom_angle_atom_site_label_2
_geom_angle_atom_site_label_3
_geom_angle
C20 O1 C14 116.8(6)
C7 N1 C5 108.2(6)
C7 N1 C13 125.9(7)
C5 N1 C13 125.6(7)
C2 C1 C6 119.4(10)
C1 C2 C3 121.0(11)
C2 C3 C4 122.3(11)
C3 C4 C5 117.5(10)
N1 C5 C4 129.8(8)
N1 C5 C6 108.5(7)
C4 C5 C6 121.6(8)
C5 C6 C1 118.0(8)
C5 C6 C12 106.9(8)
C1 C6 C12 135.1(9)
N1 C7 C12 110.3(7)
N1 C7 C8 127.9(9)
C12 C7 C8 121.8(9)
C9 C8 C7 116.3(10)
C10 C9 C8 121.6(12)
C11 C10 C9 122.6(12)
C10 C11 C12 118.1(11)
C7 C12 C11 119.6(10)
C7 C12 C6 106.0(7)
C11 C12 C6 134.4(10)
N1 C13 C14 113.6(7)
O1 C14 C13 107.2(6)
C16 C15 C20 118.7(7)
C15 C16 C17 120.8(8)
C16 C17 C18 119.7(8)
C16 C17 Br1 121.5(7)
C18 C17 Br1 118.8(7)
C17 C18 C19 120.5(8)
C20 C19 C18 118.8(7)
C19 C20 O1 125.4(7)
C19 C20 C15 121.5(7)
O1 C20 C15 113.1(7)

loop_
_geom_bond_atom_site_label_1
_geom_bond_atom_site_label_2
_geom_bond_distance
Br1 C17 1.882(8)
O1 C20 1.383(8)
O1 C14 1.404(8)
N1 C7 1.365(10)
N1 C5 1.381(9)
N1 C13 1.443(9)
C1 C2 1.359(14)
C1 C6 1.424(12)
C2 C3 1.362(14)
C3 C4 1.379(13)
C4 C5 1.390(11)
C5 C6 1.399(10)
C6 C12 1.437(10)
C7 C12 1.383(10)
C7 C8 1.402(11)
C8 C9 1.389(15)
C9 C10 1.364(16)
C10 C11 1.346(15)
C11 C12 1.406(12)
C13 C14 1.523(10)
C15 C16 1.367(10)
C15 C20 1.386(10)
C16 C17 1.367(11)
C17 C18 1.370(11)
C18 C19 1.383(10)
C19 C20 1.355(10)
